data_7208911
loop_
_publ_author_name
'Hu, Feilong'
'Zou, Huahong'
'Zhao, Xuebo'
'Mi, Yan'
'Luo, Caili'
'Wang, Yunxiao'

_publ_section_title
;
 Second ligands-assisted structural variation of entangled coordination
 polymers with polycatenated or polythreaded features
;
_journal_issue 6
_journal_name_full CrystEngComm
_journal_page_first 1068
_journal_paper_doi 10.1039/c2ce26165k
_journal_volume 15
_journal_year 2013
_chemical_formula_sum 'C56 H33 Co3 N0 O19'
_chemical_formula_weight 1186.61
_chemical_name_systematic
;
?
;
_space_group_IT_number 13
_symmetry_cell_setting monoclinic
_symmetry_space_group_name_Hall '-P 2yc'
_symmetry_space_group_name_H-M 'P 1 2/c 1'
_atom_sites_solution_hydrogens geom
_atom_sites_solution_primary direct
_atom_sites_solution_secondary difmap
_audit_creation_method SHELXL-97
_cell_angle_alpha 90.00
_cell_angle_beta 105.111(8)
_cell_angle_gamma 90.00
_cell_formula_units_Z 2
_cell_length_a 14.001(10)
_cell_length_b 10.758(8)
_cell_length_c 16.911(12)
_cell_measurement_temperature 293(2)
_cell_volume 2459(3)
_computing_cell_refinement 'Bruker SMART'
_computing_data_collection 'Bruker SMART'
_computing_data_reduction 'Bruker SHELXTL'
_computing_molecular_graphics 'Bruker SHELXTL'
_computing_publication_material 'Bruker SHELXTL'
_computing_structure_refinement 'SHELXL-97 (Sheldrick, 1997)'
_computing_structure_solution 'SHELXS-97 (Sheldrick, 1990)'
_diffrn_ambient_temperature 293(2)
_diffrn_measured_fraction_theta_full 0.999
_diffrn_measured_fraction_theta_max 0.999
_diffrn_measurement_device_type 'CCD area detector'
_diffrn_measurement_method 'phi and omega scans'
_diffrn_radiation_monochromator graphite
_diffrn_radiation_source 'fine-focus sealed tube'
_diffrn_radiation_type MoK\a
_diffrn_radiation_wavelength 0.71073
_diffrn_reflns_av_R_equivalents 0.0475
_diffrn_reflns_av_sigmaI/netI 0.0533
_diffrn_reflns_limit_h_max 16
_diffrn_reflns_limit_h_min -16
_diffrn_reflns_limit_k_max 12
_diffrn_reflns_limit_k_min -8
_diffrn_reflns_limit_l_max 20
_diffrn_reflns_limit_l_min -20
_diffrn_reflns_number 13463
_diffrn_reflns_theta_full 25.01
_diffrn_reflns_theta_max 25.01
_diffrn_reflns_theta_min 1.51
_exptl_absorpt_coefficient_mu 1.083
_exptl_absorpt_correction_T_max 0.8126
_exptl_absorpt_correction_T_min 0.7966
_exptl_absorpt_correction_type multi-scan
_exptl_absorpt_process_details sadabs
_exptl_crystal_colour purple
_exptl_crystal_density_diffrn 1.603
_exptl_crystal_density_method 'not measured'
_exptl_crystal_description clavate
_exptl_crystal_F_000 1204
_exptl_crystal_size_max 0.22
_exptl_crystal_size_mid 0.21
_exptl_crystal_size_min 0.20
_refine_diff_density_max 0.998
_refine_diff_density_min -0.523
_refine_diff_density_rms 0.069
_refine_ls_extinction_method none
_refine_ls_goodness_of_fit_ref 1.015
_refine_ls_hydrogen_treatment constr
_refine_ls_matrix_type full
_refine_ls_number_parameters 385
_refine_ls_number_reflns 4329
_refine_ls_number_restraints 0
_refine_ls_restrained_S_all 1.015
_refine_ls_R_factor_all 0.0618
_refine_ls_R_factor_gt 0.0393
_refine_ls_shift/su_max 0.001
_refine_ls_shift/su_mean 0.000
_refine_ls_structure_factor_coef Fsqd
_refine_ls_weighting_details 'calc w=1/[\s^2^(Fo^2^)+(0.0394P)^2^+1.1194P] where P=(Fo^2^+2Fc^2^)/3'
_refine_ls_weighting_scheme calc
_refine_ls_wR_factor_gt 0.0813
_refine_ls_wR_factor_ref 0.0911
_reflns_number_gt 3236
_reflns_number_total 4329
_reflns_threshold_expression >2sigma(I)
_cod_data_source_file c2ce26165k.txt
_cod_data_source_block 5
_cod_depositor_comments
;
The following automatic conversions were performed:

'_symmetry_cell_setting' value 'Monoclinic' changed to 'monoclinic'
according to /home/saulius/struct/CIF-dictionaries/cif_core.dic
dictionary named 'cif_core.dic' version 2.4.2 from 2011-04-26.

Automatic conversion script
Id: cif_fix_values 1891 2012-01-12 08:04:46Z andrius 
;
_cod_original_sg_symbol_H-M P2/c
_cod_database_code 7208911

loop_
_symmetry_equiv_pos_as_xyz
'x, y, z'
'-x, y, -z+1/2'
'-x, -y, -z'
'x, -y, z-1/2'

loop_
_atom_site_label
_atom_site_type_symbol
_atom_site_fract_x
_atom_site_fract_y
_atom_site_fract_z
_atom_site_U_iso_or_equiv
_atom_site_adp_type
_atom_site_occupancy
_atom_site_symmetry_multiplicity
_atom_site_calc_flag
_atom_site_refinement_flags
_atom_site_disorder_assembly
_atom_site_disorder_group
Co1 Co 0.09027(3) 0.55767(4) 0.69550(2) 0.02144(13) Uani 1 1 d . . .
Co2 Co 0.0000 0.5000 0.5000 0.02021(16) Uani 1 2 d S . .
O1 O 0.13597(15) 0.4249(2) 0.53011(13) 0.0252(5) Uani 1 1 d . C .
O2 O 0.20753(15) 0.4788(2) 0.65943(13) 0.0320(6) Uani 1 1 d . C .
O3 O 0.5505(2) 0.1591(3) 0.57636(18) 0.0638(9) Uani 1 1 d . . .
O4 O 0.33916(18) 0.6351(3) 0.75101(17) 0.0583(8) Uani 1 1 d . . .
O5 O 0.19037(17) 0.7072(2) 0.75014(15) 0.0420(7) Uani 1 1 d . . .
O6 O 0.0000 0.6644(3) 0.7500 0.0241(7) Uani 1 2 d S . .
H6A H -0.0364 0.7110 0.7138 0.029 Uiso 0.50 1 d PR . .
O7 O 0.04979(18) 0.2025(2) 0.38004(14) 0.0393(6) Uani 1 1 d . . .
O8 O -0.02045(14) 0.4429(2) 0.62455(12) 0.0233(5) Uani 1 1 d . . .
O9 O 0.12930(16) 0.4506(2) 0.79877(13) 0.0345(6) Uani 1 1 d . . .
O10 O 0.04524(15) 0.6538(2) 0.58254(12) 0.0238(5) Uani 1 1 d . . .
C1 C 0.2068(2) 0.4235(3) 0.5930(2) 0.0254(8) Uani 1 1 d . . .
C3 C 0.3897(3) 0.2300(4) 0.5171(3) 0.0548(13) Uani 1 1 d . . .
H3 H 0.3945 0.1919 0.4689 0.066 Uiso 1 1 calc R A 1
C7 C 0.5867(3) 0.0536(4) 0.6189(2) 0.0459(11) Uani 1 1 d . C .
C8 C 0.5299(3) -0.0323(4) 0.6442(3) 0.0567(13) Uani 1 1 d . . .
H8 H 0.4626 -0.0182 0.6365 0.068 Uiso 1 1 calc R C .
C9 C 0.5725(3) -0.1406(5) 0.6813(2) 0.0545(12) Uani 1 1 d . . .
H9 H 0.5331 -0.1992 0.6982 0.065 Uiso 1 1 calc R . .
C10 C 0.3267(2) 0.8365(4) 0.8060(2) 0.0359(9) Uani 1 1 d . . .
C11 C 0.2795(3) 0.7215(4) 0.7670(2) 0.0352(9) Uani 1 1 d . . .
C12 C 0.7302(3) -0.0745(4) 0.6680(2) 0.0463(11) Uani 1 1 d . . .
H12 H 0.7977 -0.0877 0.6760 0.056 Uiso 1 1 calc R . .
C13 C 0.6875(3) 0.0337(4) 0.6302(3) 0.0497(11) Uani 1 1 d . . .
H13 H 0.7260 0.0926 0.6126 0.060 Uiso 1 1 calc R C .
C14 C -0.1040(2) 0.4191(3) 0.63886(19) 0.0238(7) Uani 1 1 d . . .
C15 C -0.1780(2) 0.3504(3) 0.57343(18) 0.0254(8) Uani 1 1 d . . .
C16 C -0.2752(2) 0.3920(3) 0.5536(2) 0.0344(9) Uani 1 1 d . . .
H16 H -0.2943 0.4521 0.5860 0.041 Uiso 1 1 calc R . .
C17 C -0.3437(3) 0.3448(4) 0.4860(2) 0.0451(10) Uani 1 1 d . . .
H17 H -0.4086 0.3735 0.4723 0.054 Uiso 1 1 calc R . .
C18 C -0.3145(3) 0.2549(4) 0.4393(2) 0.0477(11) Uani 1 1 d . . .
H18 H -0.3596 0.2253 0.3926 0.057 Uiso 1 1 calc R . .
C19 C -0.2194(3) 0.2081(4) 0.4609(2) 0.0375(9) Uani 1 1 d . . .
H19 H -0.2022 0.1446 0.4300 0.045 Uiso 1 1 calc R . .
C20 C -0.1490(2) 0.2551(3) 0.52837(19) 0.0258(8) Uani 1 1 d . . .
C21 C -0.0503(2) 0.1938(3) 0.55710(19) 0.0266(8) Uani 1 1 d . . .
C22 C -0.0286(3) 0.1393(3) 0.6338(2) 0.0404(9) Uani 1 1 d . . .
H22 H -0.0741 0.1454 0.6650 0.049 Uiso 1 1 calc R . .
C23 C 0.0586(3) 0.0763(4) 0.6649(2) 0.0509(12) Uani 1 1 d . . .
H23 H 0.0712 0.0402 0.7166 0.061 Uiso 1 1 calc R . .
C24 C 0.1270(3) 0.0666(4) 0.6198(2) 0.0454(10) Uani 1 1 d . . .
H24 H 0.1871 0.0268 0.6418 0.054 Uiso 1 1 calc R . .
C25 C 0.3064(3) 0.2971(4) 0.5203(2) 0.0500(11) Uani 1 1 d . C .
H25 H 0.2541 0.2958 0.4733 0.060 Uiso 1 1 calc R B 1
C26 C 0.1063(3) 0.1162(3) 0.5418(2) 0.0344(8) Uani 1 1 d . . .
H26 H 0.1510 0.1059 0.5102 0.041 Uiso 1 1 calc R . .
C27 C 0.0186(2) 0.1817(3) 0.51038(19) 0.0247(7) Uani 1 1 d . . .
C28 C 0.0071(2) 0.2452(3) 0.42971(19) 0.0255(8) Uani 1 1 d . . .
C2 C 0.293(8) 0.361(9) 0.581(5) 0.038(7) Uani 0.469(15) 1 d P C 1
C5 C 0.4712(7) 0.3058(14) 0.6455(6) 0.056(4) Uani 0.531(15) 1 d P C 1
H5 H 0.5317 0.3219 0.6827 0.067 Uiso 0.531(15) 1 calc PR C 1
C6 C 0.3880(7) 0.3708(14) 0.6511(5) 0.050(3) Uani 0.531(15) 1 d P C 1
H6 H 0.3893 0.4196 0.6968 0.060 Uiso 0.531(15) 1 calc PR C 1
C4 C 0.466(6) 0.222(10) 0.588(7) 0.048(15) Uani 0.531(15) 1 d P C 1
C2' C 0.300(7) 0.341(8) 0.597(4) 0.038(7) Uani 0.531(15) 1 d P C 2
C6' C 0.3522(9) 0.2888(14) 0.6599(6) 0.048(4) Uani 0.469(15) 1 d P C 2
H6' H 0.3355 0.2975 0.7093 0.058 Uiso 0.469(15) 1 calc PR C 2
C5' C 0.4345(8) 0.2189(15) 0.6573(6) 0.054(4) Uani 0.469(15) 1 d P C 2
H5' H 0.4733 0.1810 0.7042 0.065 Uiso 0.469(15) 1 calc PR C 2
C4' C 0.459(7) 0.207(11) 0.576(8) 0.047(14) Uani 0.469(15) 1 d P C 2

loop_
_atom_site_aniso_label
_atom_site_aniso_U_11
_atom_site_aniso_U_22
_atom_site_aniso_U_33
_atom_site_aniso_U_23
_atom_site_aniso_U_13
_atom_site_aniso_U_12
Co1 0.0192(2) 0.0267(3) 0.0186(2) -0.0015(2) 0.00537(17) 0.00030(19)
Co2 0.0173(3) 0.0221(4) 0.0199(3) -0.0020(3) 0.0026(2) 0.0029(3)
O1 0.0199(11) 0.0290(14) 0.0250(12) -0.0013(10) 0.0026(10) 0.0039(10)
O2 0.0235(12) 0.0484(17) 0.0237(12) -0.0073(11) 0.0052(10) 0.0093(11)
O3 0.0443(17) 0.079(2) 0.076(2) 0.0251(19) 0.0288(15) 0.0429(16)
O4 0.0297(15) 0.073(2) 0.069(2) -0.0261(17) 0.0089(14) 0.0029(15)
O5 0.0265(14) 0.0483(17) 0.0520(16) -0.0128(14) 0.0114(12) -0.0093(12)
O6 0.0211(16) 0.0255(18) 0.0260(16) 0.000 0.0069(13) 0.000
O7 0.0557(16) 0.0332(15) 0.0367(14) 0.0078(12) 0.0259(13) 0.0164(13)
O8 0.0212(11) 0.0247(12) 0.0235(11) -0.0009(10) 0.0052(9) -0.0041(10)
O9 0.0352(14) 0.0441(16) 0.0273(13) 0.0104(12) 0.0134(11) 0.0106(12)
O10 0.0253(12) 0.0232(13) 0.0224(11) 0.0006(10) 0.0053(9) 0.0022(10)
C1 0.0225(17) 0.028(2) 0.0272(18) 0.0026(16) 0.0090(15) 0.0055(15)
C3 0.041(2) 0.071(3) 0.051(3) -0.020(2) 0.009(2) 0.027(2)
C7 0.034(2) 0.063(3) 0.042(2) 0.004(2) 0.0120(18) 0.025(2)
C8 0.028(2) 0.088(4) 0.058(3) 0.025(3) 0.018(2) 0.032(2)
C9 0.032(2) 0.086(4) 0.052(3) 0.020(3) 0.0212(19) 0.014(2)
C10 0.0243(19) 0.055(3) 0.0291(19) -0.0011(18) 0.0073(15) -0.0112(17)
C11 0.029(2) 0.048(3) 0.0272(19) -0.0002(18) 0.0063(16) -0.0064(18)
C12 0.0204(19) 0.050(3) 0.063(3) -0.001(2) 0.0010(18) 0.0093(18)
C13 0.029(2) 0.046(3) 0.072(3) 0.002(2) 0.009(2) 0.0068(19)
C14 0.0258(18) 0.0222(19) 0.0234(17) 0.0018(15) 0.0067(14) 0.0000(14)
C15 0.0268(18) 0.030(2) 0.0201(16) 0.0024(15) 0.0075(14) -0.0069(15)
C16 0.0291(19) 0.035(2) 0.041(2) -0.0039(18) 0.0126(17) -0.0058(17)
C17 0.027(2) 0.057(3) 0.047(2) 0.002(2) 0.0024(18) -0.0110(19)
C18 0.042(2) 0.055(3) 0.038(2) -0.005(2) -0.0042(19) -0.017(2)
C19 0.046(2) 0.034(2) 0.031(2) -0.0100(17) 0.0078(17) -0.0114(18)
C20 0.0319(19) 0.024(2) 0.0234(17) 0.0019(15) 0.0105(15) -0.0079(15)
C21 0.037(2) 0.0174(18) 0.0241(17) -0.0017(15) 0.0057(15) -0.0040(15)
C22 0.062(3) 0.034(2) 0.0287(19) 0.0057(18) 0.0168(18) 0.011(2)
C23 0.085(3) 0.041(3) 0.0237(19) 0.0004(18) 0.008(2) 0.025(2)
C24 0.062(3) 0.034(2) 0.033(2) -0.0006(19) -0.0005(19) 0.023(2)
C25 0.034(2) 0.068(3) 0.042(2) -0.016(2) -0.0024(18) 0.023(2)
C26 0.040(2) 0.027(2) 0.034(2) -0.0037(17) 0.0064(17) 0.0063(17)
C27 0.0328(19) 0.0148(18) 0.0241(17) -0.0024(14) 0.0031(15) 0.0004(14)
C28 0.0282(18) 0.0203(19) 0.0273(18) -0.0007(15) 0.0060(15) -0.0038(15)
C2 0.030(10) 0.05(2) 0.03(2) 0.001(12) 0.006(17) 0.015(13)
C5 0.028(5) 0.082(10) 0.049(5) -0.001(6) -0.006(4) 0.022(6)
C6 0.036(5) 0.068(9) 0.040(5) -0.013(5) 0.001(4) 0.021(5)
C4 0.030(12) 0.07(2) 0.05(3) 0.00(2) 0.011(16) 0.034(17)
C2' 0.030(10) 0.05(2) 0.03(2) 0.001(12) 0.006(17) 0.015(13)
C6' 0.042(6) 0.066(10) 0.037(5) -0.002(6) 0.009(5) 0.026(6)
C5' 0.041(6) 0.074(10) 0.043(6) 0.010(6) 0.004(5) 0.032(7)
C4' 0.040(17) 0.06(2) 0.036(19) 0.00(2) 0.011(14) 0.023(12)

loop_
_atom_type_symbol
_atom_type_description
_atom_type_scat_dispersion_real
_atom_type_scat_dispersion_imag
_atom_type_scat_source
C C 0.0033 0.0016 'International Tables Vol C Tables 4.2.6.8 and 6.1.1.4'
H H 0.0000 0.0000 'International Tables Vol C Tables 4.2.6.8 and 6.1.1.4'
N N 0.0061 0.0033 'International Tables Vol C Tables 4.2.6.8 and 6.1.1.4'
O O 0.0106 0.0060 'International Tables Vol C Tables 4.2.6.8 and 6.1.1.4'
Co Co 0.3494 0.9721 'International Tables Vol C Tables 4.2.6.8 and 6.1.1.4'

loop_
_geom_angle_atom_site_label_1
_geom_angle_atom_site_label_2
_geom_angle_atom_site_label_3
_geom_angle
_geom_angle_site_symmetry_1
_geom_angle_site_symmetry_3
O9 Co1 O2 88.00(9) . .
O9 Co1 O6 89.46(9) . .
O2 Co1 O6 165.71(8) . .
O9 Co1 O8 98.63(10) . .
O2 Co1 O8 96.58(10) . .
O6 Co1 O8 97.70(9) . .
O9 Co1 O10 174.85(9) . .
O2 Co1 O10 90.39(9) . .
O6 Co1 O10 93.28(8) . .
O8 Co1 O10 76.69(9) . .
O9 Co1 O5 93.13(11) . .
O2 Co1 O5 87.46(10) . .
O6 Co1 O5 78.64(10) . .
O8 Co1 O5 167.67(9) . .
O10 Co1 O5 91.68(10) . .
O1 Co2 O1 180.0 . 3_566
O1 Co2 O10 92.61(9) . .
O1 Co2 O10 87.39(9) 3_566 .
O1 Co2 O10 87.39(9) . 3_566
O1 Co2 O10 92.61(9) 3_566 3_566
O10 Co2 O10 180.0 . 3_566
O1 Co2 O8 90.21(8) . 3_566
O1 Co2 O8 89.79(8) 3_566 3_566
O10 Co2 O8 107.77(9) . 3_566
O10 Co2 O8 72.23(9) 3_566 3_566
O1 Co2 O8 89.79(8) . .
O1 Co2 O8 90.21(8) 3_566 .
O10 Co2 O8 72.23(9) . .
O10 Co2 O8 107.77(9) 3_566 .
O8 Co2 O8 180.0 3_566 .
C1 O1 Co2 135.2(2) . .
C1 O2 Co1 128.9(2) . .
C7 O3 C4' 122(4) . .
C7 O3 C4 122(4) . .
C4' O3 C4 10(10) . .
C11 O5 Co1 134.6(3) . .
Co1 O6 Co1 113.37(15) . 2_556
Co1 O6 H6A 108.9 . .
Co1 O6 H6A 108.9 2_556 .
C14 O8 Co1 125.8(2) . .
C14 O8 Co2 124.66(19) . .
Co1 O8 Co2 96.75(9) . .
C14 O9 Co1 143.7(2) 2_556 .
C28 O10 Co1 125.18(19) 3_566 .
C28 O10 Co2 118.84(19) 3_566 .
Co1 O10 Co2 100.24(10) . .
O1 C1 O2 124.6(3) . .
O1 C1 C2 113(4) . .
O2 C1 C2 122(4) . .
O1 C1 C2' 120(3) . .
O2 C1 C2' 115(3) . .
C2 C1 C2' 12(4) . .
C4' C3 C25 125(5) . .
C4' C3 C4 9(10) . .
C25 C3 C4 118(3) . .
C4' C3 H3 113.8 . .
C25 C3 H3 121.2 . .
C4 C3 H3 121.2 . .
C8 C7 O3 124.2(3) . .
C8 C7 C13 120.5(4) . .
O3 C7 C13 115.1(4) . .
C7 C8 C9 119.8(4) . .
C7 C8 H8 120.1 . .
C9 C8 H8 120.1 . .
C8 C9 C10 121.2(4) . 2_646
C8 C9 H9 119.4 . .
C10 C9 H9 119.4 2_646 .
C12 C10 C9 118.1(4) 2_666 2_666
C12 C10 C11 119.5(3) 2_666 .
C9 C10 C11 122.4(4) 2_666 .
O5 C11 O4 121.8(3) . .
O5 C11 C10 121.6(3) . .
O4 C11 C10 116.6(3) . .
C13 C12 C10 120.7(3) . 2_646
C13 C12 H12 119.6 . .
C10 C12 H12 119.6 2_646 .
C12 C13 C7 119.6(4) . .
C12 C13 H13 120.2 . .
C7 C13 H13 120.2 . .
O9 C14 O8 125.6(3) 2_556 .
O9 C14 C15 117.7(3) 2_556 .
O8 C14 C15 116.7(3) . .
C16 C15 C20 120.7(3) . .
C16 C15 C14 117.7(3) . .
C20 C15 C14 121.3(3) . .
C17 C16 C15 120.4(3) . .
C17 C16 H16 119.8 . .
C15 C16 H16 119.8 . .
C18 C17 C16 119.1(4) . .
C18 C17 H17 120.4 . .
C16 C17 H17 120.4 . .
C17 C18 C19 121.0(4) . .
C17 C18 H18 119.5 . .
C19 C18 H18 119.5 . .
C18 C19 C20 120.8(4) . .
C18 C19 H19 119.6 . .
C20 C19 H19 119.6 . .
C19 C20 C15 117.8(3) . .
C19 C20 C21 120.2(3) . .
C15 C20 C21 121.5(3) . .
C22 C21 C27 118.3(3) . .
C22 C21 C20 116.8(3) . .
C27 C21 C20 124.8(3) . .
C23 C22 C21 121.6(3) . .
C23 C22 H22 119.2 . .
C21 C22 H22 119.2 . .
C22 C23 C24 120.1(4) . .
C22 C23 H23 119.9 . .
C24 C23 H23 119.9 . .
C23 C24 C26 119.8(4) . .
C23 C24 H24 120.1 . .
C26 C24 H24 120.1 . .
C2 C25 C3 127(4) . .
C2 C25 C2' 14(5) . .
C3 C25 C2' 118(3) . .
C2 C25 H25 116.3 . .
C3 C25 H25 116.3 . .
C2' C25 H25 124.3 . .
C24 C26 C27 120.2(3) . .
C24 C26 H26 119.9 . .
C27 C26 H26 119.9 . .
C26 C27 C21 119.9(3) . .
C26 C27 C28 117.0(3) . .
C21 C27 C28 123.0(3) . .
O7 C28 O10 123.7(3) . 3_566
O7 C28 C27 119.5(3) . .
O10 C28 C27 116.8(3) 3_566 .
C25 C2 C1 131(8) . .
C25 C2 C6 112(7) . .
C1 C2 C6 116(7) . .
C4 C5 C6 121(3) . .
C4 C5 H5 119.7 . .
C6 C5 H5 119.7 . .
C5 C6 C2 119(4) . .
C5 C6 H6 120.5 . .
C2 C6 H6 120.5 . .
C5 C4 C3 119(5) . .
C5 C4 O3 123(8) . .
C3 C4 O3 113(7) . .
C6' C2' C25 118(6) . .
C6' C2' C1 126(6) . .
C25 C2' C1 114(4) . .
C2' C6' C5' 121(4) . .
C2' C6' H6' 119.3 . .
C5' C6' H6' 119.3 . .
C6' C5' C4' 118(3) . .
C6' C5' H5' 121.2 . .
C4' C5' H5' 121.2 . .
C3 C4' O3 128(9) . .
C3 C4' C5' 114(6) . .
O3 C4' C5' 117(8) . .

loop_
_geom_bond_atom_site_label_1
_geom_bond_atom_site_label_2
_geom_bond_distance
_geom_bond_site_symmetry_2
Co1 O9 2.044(2) .
Co1 O2 2.076(2) .
Co1 O6 2.0913(19) .
Co1 O8 2.097(2) .
Co1 O10 2.118(2) .
Co1 O5 2.175(3) .
Co2 O1 2.008(2) .
Co2 O1 2.008(2) 3_566
Co2 O10 2.151(2) .
Co2 O10 2.151(2) 3_566
Co2 O8 2.283(2) 3_566
Co2 O8 2.283(2) .
O1 C1 1.251(4) .
O2 C1 1.269(4) .
O3 C7 1.368(5) .
O3 C4' 1.38(8) .
O3 C4 1.42(6) .
O4 C11 1.324(4) .
O5 C11 1.215(4) .
O6 Co1 2.0913(19) 2_556
O6 H6A 0.8500 .
O7 C28 1.239(4) .
O8 C14 1.280(4) .
O9 C14 1.244(4) 2_556
O10 C28 1.296(4) 3_566
C1 C2 1.44(11) .
C1 C2' 1.56(9) .
C3 C4' 1.22(11) .
C3 C25 1.384(5) .
C3 C4 1.39(10) .
C3 H3 0.9300 .
C7 C8 1.359(6) .
C7 C13 1.390(5) .
C8 C9 1.383(6) .
C8 H8 0.9300 .
C9 C10 1.393(5) 2_646
C9 H9 0.9300 .
C10 C12 1.389(5) 2_666
C10 C9 1.393(5) 2_666
C10 C11 1.475(5) .
C12 C13 1.386(5) .
C12 C10 1.389(5) 2_646
C12 H12 0.9300 .
C13 H13 0.9300 .
C14 O9 1.244(4) 2_556
C14 C15 1.500(4) .
C15 C16 1.388(4) .
C15 C20 1.399(5) .
C16 C17 1.383(5) .
C16 H16 0.9300 .
C17 C18 1.376(5) .
C17 H17 0.9300 .
C18 C19 1.380(5) .
C18 H18 0.9300 .
C19 C20 1.394(4) .
C19 H19 0.9300 .
C20 C21 1.493(5) .
C21 C22 1.383(4) .
C21 C27 1.403(4) .
C22 C23 1.375(5) .
C22 H22 0.9300 .
C23 C24 1.376(6) .
C23 H23 0.9300 .
C24 C26 1.382(5) .
C24 H24 0.9300 .
C25 C2 1.29(10) .
C25 C2' 1.40(8) .
C25 H25 0.9300 .
C26 C27 1.395(4) .
C26 H26 0.9300 .
C27 C28 1.496(4) .
C28 O10 1.296(4) 3_566
C2 C6 1.54(10) .
C5 C4 1.31(12) .
C5 C6 1.383(11) .
C5 H5 0.9300 .
C6 H6 0.9300 .
C2' C6' 1.26(6) .
C6' C5' 1.386(12) .
C6' H6' 0.9300 .
C5' C4' 1.50(11) .
C5' H5' 0.9300 .

loop_
_geom_torsion_atom_site_label_1
_geom_torsion_atom_site_label_2
_geom_torsion_atom_site_label_3
_geom_torsion_atom_site_label_4
_geom_torsion
_geom_torsion_site_symmetry_1
_geom_torsion_site_symmetry_4
O1 Co2 O1 C1 -100(6) 3_566 .
O10 Co2 O1 C1 30.1(3) . .
O10 Co2 O1 C1 -149.9(3) 3_566 .
O8 Co2 O1 C1 137.9(3) 3_566 .
O8 Co2 O1 C1 -42.1(3) . .
O9 Co1 O2 C1 125.5(3) . .
O6 Co1 O2 C1 -154.6(3) . .
O8 Co1 O2 C1 27.1(3) . .
O10 Co1 O2 C1 -49.6(3) . .
O5 Co1 O2 C1 -141.2(3) . .
O9 Co1 O5 C11 73.9(3) . .
O2 Co1 O5 C11 -14.0(3) . .
O6 Co1 O5 C11 162.7(3) . .
O8 Co1 O5 C11 -123.5(4) . .
O10 Co1 O5 C11 -104.3(3) . .
O9 Co1 O6 Co1 -47.12(7) . 2_556
O2 Co1 O6 Co1 -126.8(4) . 2_556
O8 Co1 O6 Co1 51.52(6) . 2_556
O10 Co1 O6 Co1 128.52(6) . 2_556
O5 Co1 O6 Co1 -140.42(8) . 2_556
O9 Co1 O8 C14 67.4(3) . .
O2 Co1 O8 C14 156.4(2) . .
O6 Co1 O8 C14 -23.2(2) . .
O10 Co1 O8 C14 -114.8(3) . .
O5 Co1 O8 C14 -95.0(5) . .
O9 Co1 O8 Co2 -150.27(8) . .
O2 Co1 O8 Co2 -61.31(10) . .
O6 Co1 O8 Co2 119.10(8) . .
O10 Co1 O8 Co2 27.53(8) . .
O5 Co1 O8 Co2 47.3(4) . .
O1 Co2 O8 C14 -152.0(2) . .
O1 Co2 O8 C14 28.0(2) 3_566 .
O10 Co2 O8 C14 115.2(2) . .
O10 Co2 O8 C14 -64.8(2) 3_566 .
O8 Co2 O8 C14 -123(100) 3_566 .
O1 Co2 O8 Co1 65.08(10) . .
O1 Co2 O8 Co1 -114.92(10) 3_566 .
O10 Co2 O8 Co1 -27.73(8) . .
O10 Co2 O8 Co1 152.27(8) 3_566 .
O8 Co2 O8 Co1 94(100) 3_566 .
O2 Co1 O9 C14 -173.7(4) . 2_556
O6 Co1 O9 C14 20.3(4) . 2_556
O8 Co1 O9 C14 -77.4(4) . 2_556
O10 Co1 O9 C14 -101.9(10) . 2_556
O5 Co1 O9 C14 98.9(4) . 2_556
O9 Co1 O10 C28 131.9(9) . 3_566
O2 Co1 O10 C28 -156.4(2) . 3_566
O6 Co1 O10 C28 9.8(2) . 3_566
O8 Co1 O10 C28 107.0(2) . 3_566
O5 Co1 O10 C28 -68.9(2) . 3_566
O9 Co1 O10 Co2 -4.7(10) . .
O2 Co1 O10 Co2 67.00(10) . .
O6 Co1 O10 Co2 -126.82(9) . .
O8 Co1 O10 Co2 -29.67(8) . .
O5 Co1 O10 Co2 154.47(9) . .
O1 Co2 O10 C28 158.6(2) . 3_566
O1 Co2 O10 C28 -21.4(2) 3_566 3_566
O10 Co2 O10 C28 142(100) 3_566 3_566
O8 Co2 O10 C28 67.5(2) 3_566 3_566
O8 Co2 O10 C28 -112.5(2) . 3_566
O1 Co2 O10 Co1 -61.25(9) . .
O1 Co2 O10 Co1 118.75(9) 3_566 .
O10 Co2 O10 Co1 -78(100) 3_566 .
O8 Co2 O10 Co1 -152.30(8) 3_566 .
O8 Co2 O10 Co1 27.70(8) . .
Co2 O1 C1 O2 -1.4(5) . .
Co2 O1 C1 C2 -176(4) . .
Co2 O1 C1 C2' 173(4) . .
Co1 O2 C1 O1 13.0(5) . .
Co1 O2 C1 C2 -173(4) . .
Co1 O2 C1 C2' -162(4) . .
C4' O3 C7 C8 20(7) . .
C4 O3 C7 C8 32(6) . .
C4' O3 C7 C13 -165(7) . .
C4 O3 C7 C13 -153(6) . .
O3 C7 C8 C9 175.1(4) . .
C13 C7 C8 C9 -0.2(7) . .
C7 C8 C9 C10 0.4(7) . 2_646
Co1 O5 C11 O4 1.3(6) . .
Co1 O5 C11 C10 -179.1(2) . .
C12 C10 C11 O5 6.9(5) 2_666 .
C9 C10 C11 O5 -173.7(4) 2_666 .
C12 C10 C11 O4 -173.5(3) 2_666 .
C9 C10 C11 O4 5.9(5) 2_666 .
C10 C12 C13 C7 0.5(6) 2_646 .
C8 C7 C13 C12 -0.3(6) . .
O3 C7 C13 C12 -175.9(4) . .
Co1 O8 C14 O9 -7.3(5) . 2_556
Co2 O8 C14 O9 -139.7(3) . 2_556
Co1 O8 C14 C15 171.02(19) . .
Co2 O8 C14 C15 38.6(4) . .
O9 C14 C15 C16 42.6(4) 2_556 .
O8 C14 C15 C16 -135.8(3) . .
O9 C14 C15 C20 -143.4(3) 2_556 .
O8 C14 C15 C20 38.2(4) . .
C20 C15 C16 C17 -3.7(5) . .
C14 C15 C16 C17 170.4(3) . .
C15 C16 C17 C18 0.8(5) . .
C16 C17 C18 C19 2.6(6) . .
C17 C18 C19 C20 -3.1(6) . .
C18 C19 C20 C15 0.3(5) . .
C18 C19 C20 C21 172.6(3) . .
C16 C15 C20 C19 3.1(5) . .
C14 C15 C20 C19 -170.8(3) . .
C16 C15 C20 C21 -169.1(3) . .
C14 C15 C20 C21 17.0(5) . .
C19 C20 C21 C22 -114.7(4) . .
C15 C20 C21 C22 57.3(4) . .
C19 C20 C21 C27 61.5(5) . .
C15 C20 C21 C27 -126.5(4) . .
C27 C21 C22 C23 1.0(5) . .
C20 C21 C22 C23 177.5(3) . .
C21 C22 C23 C24 0.3(6) . .
C22 C23 C24 C26 -2.5(6) . .
C4' C3 C25 C2 11(9) . .
C4 C3 C25 C2 5(7) . .
C4' C3 C25 C2' -1(8) . .
C4 C3 C25 C2' -7(6) . .
C23 C24 C26 C27 3.4(6) . .
C24 C26 C27 C21 -2.1(5) . .
C24 C26 C27 C28 173.0(3) . .
C22 C21 C27 C26 -0.1(5) . .
C20 C21 C27 C26 -176.3(3) . .
C22 C21 C27 C28 -174.9(3) . .
C20 C21 C27 C28 9.0(5) . .
C26 C27 C28 O7 28.2(4) . .
C21 C27 C28 O7 -157.0(3) . .
C26 C27 C28 O10 -149.3(3) . 3_566
C21 C27 C28 O10 25.6(5) . 3_566
C3 C25 C2 C1 -173(5) . .
C2' C25 C2 C1 -122(46) . .
C3 C25 C2 C6 7(8) . .
C2' C25 C2 C6 58(36) . .
O1 C1 C2 C25 -8(10) . .
O2 C1 C2 C25 177(6) . .
C2' C1 C2 C25 122(46) . .
O1 C1 C2 C6 172(4) . .
O2 C1 C2 C6 -3(8) . .
C2' C1 C2 C6 -59(35) . .
C4 C5 C6 C2 -11(6) . .
C25 C2 C6 C5 -5(7) . .
C1 C2 C6 C5 176(4) . .
C6 C5 C4 C3 24(9) . .
C6 C5 C4 O3 175(5) . .
C4' C3 C4 C5 -168(61) . .
C25 C3 C4 C5 -22(9) . .
C4' C3 C4 O3 39(49) . .
C25 C3 C4 O3 -175(4) . .
C7 O3 C4 C5 87(8) . .
C4' O3 C4 C5 180(52) . .
C7 O3 C4 C3 -121(5) . .
C4' O3 C4 C3 -28(39) . .
C2 C25 C2' C6' -156(47) . .
C3 C25 C2' C6' -20(9) . .
C2 C25 C2' C1 40(35) . .
C3 C25 C2' C1 176(4) . .
O1 C1 C2' C6' -147(7) . .
O2 C1 C2' C6' 28(10) . .
C2 C1 C2' C6' 157(48) . .
O1 C1 C2' C25 15(8) . .
O2 C1 C2' C25 -170(4) . .
C2 C1 C2' C25 -40(34) . .
C25 C2' C6' C5' 19(10) . .
C1 C2' C6' C5' -179(5) . .
C2' C6' C5' C4' 0(8) . .
C25 C3 C4' O3 -168(8) . .
C4 C3 C4' O3 -131(63) . .
C25 C3 C4' C5' 19(12) . .
C4 C3 C4' C5' 56(50) . .
C7 O3 C4' C3 -125(9) . .
C4 O3 C4' C3 142(54) . .
C7 O3 C4' C5' 48(12) . .
C4 O3 C4' C5' -46(40) . .
C6' C5' C4' C3 -19(12) . .
C6' C5' C4' O3 167(6) . .
